data_1519186
loop_
_publ_author_name
'Gabbut, C.D.'
'Hepworth, John D.'
'Hibbs, Dai. E.'
'Hursthouse, Michael B.'
'Lamond, Steven J.'

_publ_section_title
;
 C28H20O8
;
_journal_name_full 'Crystal Structure Report Archive'
_journal_page_first 792
_journal_year 1997
_chemical_formula_sum 'C28 H20 O8'
_chemical_formula_weight 484.44
_space_group_IT_number 2
_symmetry_cell_setting triclinic
_symmetry_space_group_name_Hall '-P 1'
_symmetry_space_group_name_H-M 'P -1'
_atom_sites_solution_hydrogens geom
_atom_sites_solution_primary direct
_atom_sites_solution_secondary difmap
_cell_angle_alpha 102.71(3)
_cell_angle_beta 93.44(8)
_cell_angle_gamma 94.76(2)
_cell_formula_units_Z 4
_cell_length_a 7.520(5)
_cell_length_b 13.984(4)
_cell_length_c 21.530(2)
_cell_measurement_temperature 150(2)
_cell_volume 2193.8(16)
_computing_cell_refinement REFINE
_computing_data_collection 'MADNES (Pflugrath & Messerschmidt, 1989)'
_computing_data_reduction 'ABSURD (Karaulov, 1992)'
_computing_publication_material SHELXL97
_computing_structure_refinement 'SHELXL97 (Sheldrick, 2008)'
_computing_structure_solution 'SIR92 (Altomare, Cascarano, Giacovazzo & Guaglitardi, 1993)'
_diffrn_ambient_temperature 150(2)
_diffrn_measured_fraction_theta_full 0.668
_diffrn_measured_fraction_theta_max 0.668
_diffrn_measurement_device_type 'Delft instruments FAST area detector'
_diffrn_measurement_method 'Intensity measurements as described by Darr, Drake, Hursthouse & Malik (1993)'
_diffrn_radiation_monochromator graphite
_diffrn_radiation_source 'rotating anode generator'
_diffrn_radiation_type MoK\a
_diffrn_radiation_wavelength 0.71069
_diffrn_reflns_av_R_equivalents 0.0000
_diffrn_reflns_av_sigmaI/netI 0.3666
_diffrn_reflns_limit_h_max 8
_diffrn_reflns_limit_h_min -8
_diffrn_reflns_limit_k_max 15
_diffrn_reflns_limit_k_min -15
_diffrn_reflns_limit_l_max 23
_diffrn_reflns_limit_l_min 0
_diffrn_reflns_number 5033
_diffrn_reflns_theta_full 24.78
_diffrn_reflns_theta_max 24.78
_diffrn_reflns_theta_min 2.92
_exptl_absorpt_coefficient_mu 0.108
_exptl_absorpt_correction_T_max 0.9850
_exptl_absorpt_correction_T_min 0.9808
_exptl_absorpt_correction_type none
_exptl_crystal_colour block
_exptl_crystal_density_diffrn 1.467
_exptl_crystal_density_method 'not measured'
_exptl_crystal_description colourless
_exptl_crystal_F_000 1008
_exptl_crystal_size_max 0.18
_exptl_crystal_size_mid 0.14
_exptl_crystal_size_min 0.14
_refine_diff_density_max 0.181
_refine_diff_density_min -0.168
_refine_diff_density_rms 0.045
_refine_ls_extinction_coef 0
_refine_ls_extinction_method none
_refine_ls_goodness_of_fit_ref 0.523
_refine_ls_hydrogen_treatment constr
_refine_ls_matrix_type full
_refine_ls_number_parameters 655
_refine_ls_number_reflns 5033
_refine_ls_number_restraints 0
_refine_ls_restrained_S_all 0.523
_refine_ls_R_factor_all 0.1410
_refine_ls_R_factor_gt 0.0485
_refine_ls_shift/su_max 0.027
_refine_ls_shift/su_mean 0.005
_refine_ls_structure_factor_coef Fsqd
_refine_ls_weighting_details 'calc w=1/[\s^2^(Fo^2^)+(0.0000P)^2^+0.0000P] where P=(Fo^2^+2Fc^2^)/3'
_refine_ls_weighting_scheme calc
_refine_ls_wR_factor_gt 0.0723
_refine_ls_wR_factor_ref 0.1039
_reflns_number_gt 1412
_reflns_number_total 5033
_reflns_threshold_expression >2\s(I)
_cod_data_source_file eCrystal-792.cif
_cod_data_source_block 03hur337
_cod_depositor_comments
;
Citation :
Gabbut, C.D. and Hepworth, John D. and Hibbs, Dai. E. and 
Hursthouse, Michael B. and Lamond, Steven J. (1997) 
University of Southampton, Crystal Structure Report Archive. 

More at:
http://ecrystals.chem.soton.ac.uk/792/

The following automatic conversions were performed:

'_symmetry_cell_setting' value 'Triclinic' changed to 'triclinic'
according to the built-in table from CIF Core dictionary named
'cif_core.dic' version 2.4.1 from 2010-06-29.

Automatic conversion script
Id: cif_fix_values 3105 2015-03-04 15:46:00Z robertas 
;
_cod_original_sg_symbol_H-M P-1
_cod_database_code 1519186

loop_
_symmetry_equiv_pos_as_xyz
'x, y, z'
'-x, -y, -z'

loop_
_atom_site_label
_atom_site_type_symbol
_atom_site_fract_x
_atom_site_fract_y
_atom_site_fract_z
_atom_site_U_iso_or_equiv
_atom_site_adp_type
_atom_site_occupancy
_atom_site_symmetry_multiplicity
_atom_site_calc_flag
_atom_site_refinement_flags
_atom_site_disorder_assembly
_atom_site_disorder_group
O1 O 1.0354(5) 0.1220(3) 0.1787(2) 0.0301(11) Uani 1 1 d . . .
O2 O 0.4470(5) 0.3893(3) 0.2108(2) 0.0290(11) Uani 1 1 d . . .
O3 O 0.6319(5) 0.0918(3) 0.4079(2) 0.0279(11) Uani 1 1 d . . .
O4 O 0.2363(5) 0.3978(3) 0.3510(2) 0.0323(12) Uani 1 1 d . . .
O5 O 0.9320(4) 0.0117(3) 0.3051(2) 0.0269(11) Uani 1 1 d . . .
O6 O 0.2800(5) 0.4606(3) 0.0826(2) 0.0321(12) Uani 1 1 d . . .
O7 O 0.6623(5) 0.1683(3) 0.1931(2) 0.0362(12) Uani 1 1 d . . .
O8 O 0.4187(5) -0.0438(4) 0.2636(2) 0.0359(12) Uani 1 1 d . . .
O9 O 0.8252(6) 0.4415(3) 0.1063(2) 0.0434(14) Uani 1 1 d . . .
O10 O 0.4784(5) 0.6614(3) 0.1991(2) 0.0404(13) Uani 1 1 d . . .
O11 O 0.7449(5) -0.1975(4) 0.3823(2) 0.0415(13) Uani 1 1 d . . .
O12 O 0.7902(6) 0.4167(4) 0.3873(2) 0.0468(14) Uani 1 1 d . . .
O13 O 0.5747(5) 0.0164(3) 0.1345(2) 0.0422(13) Uani 1 1 d . . .
C1 C 0.3930(8) 0.5178(5) 0.1301(3) 0.0230(16) Uani 1 1 d . . .
O17 O 0.3444(5) 0.6847(4) 0.3362(2) 0.0571(17) Uani 1 1 d . . .
O14 O 0.1029(5) 0.5732(4) 0.3078(2) 0.0411(14) Uani 1 1 d . . .
C3 C 0.6994(8) -0.0722(5) 0.2326(3) 0.0291(17) Uani 1 1 d . . .
H3 H 0.6713 -0.1042 0.1863 0.035 Uiso 1 1 calc R . .
C4 C 0.3005(7) 0.4324(4) 0.2441(3) 0.0259(17) Uani 1 1 d . . .
C5 C 0.5887(7) 0.0237(5) 0.3530(3) 0.0222(16) Uani 1 1 d . . .
O15 O 1.0727(5) -0.1776(3) 0.1265(2) 0.0434(13) Uani 1 1 d . . .
C6 C 0.4948(8) 0.3887(5) 0.4221(3) 0.0297(18) Uani 1 1 d . . .
C7 C 0.6814(8) 0.0396(4) 0.2442(3) 0.0214(16) Uani 1 1 d . . .
C8 C 1.1284(7) -0.0188(5) 0.1041(3) 0.0277(18) Uani 1 1 d . . .
C9 C 0.5465(8) 0.3953(5) 0.0412(3) 0.0236(16) Uani 1 1 d . . .
C10 C 0.3548(9) 0.4133(5) 0.3090(3) 0.0349(19) Uani 1 1 d . . .
C11 C 1.0012(7) -0.0396(5) 0.2003(3) 0.0265(17) Uani 1 1 d . . .
C12 C 0.6308(8) 0.0710(6) 0.1846(3) 0.0310(18) Uani 1 1 d . . .
C13 C 0.3514(7) 0.5415(5) 0.2487(3) 0.0317(18) Uani 1 1 d . . .
C14 C 0.3230(8) 0.5861(5) 0.1861(4) 0.0352(19) Uani 1 1 d . . .
C15 C 0.6102(8) -0.0710(5) 0.3434(3) 0.0264(16) Uani 1 1 d . . .
C16 C 0.6258(9) 0.4112(5) 0.3753(3) 0.0312(18) Uani 1 1 d . . .
C17 C 1.2034(7) -0.0534(5) 0.0470(3) 0.0318(18) Uani 1 1 d . . .
H17 H 1.2183 -0.1213 0.0330 0.038 Uiso 1 1 calc R . .
C18 C 0.5349(8) 0.4202(5) 0.3174(3) 0.0293(17) Uani 1 1 d . . .
C19 C 0.9023(7) -0.0736(5) 0.2521(3) 0.0274(17) Uani 1 1 d . . .
H19 H 0.9365 -0.1367 0.2618 0.033 Uiso 1 1 calc R . .
C20 C 0.5562(8) 0.3709(5) 0.4803(3) 0.0346(19) Uani 1 1 d . . .
H20 H 0.6816 0.3752 0.4906 0.042 Uiso 1 1 calc R . .
C21 C 0.6934(8) 0.0554(5) 0.4595(3) 0.0280(17) Uani 1 1 d . . .
C22 C 0.2555(8) 0.3486(6) -0.0175(3) 0.043(2) Uani 1 1 d . . .
H22 H 0.1304 0.3543 -0.0199 0.052 Uiso 1 1 calc R . .
C23 C 0.6631(9) 0.4520(5) 0.0960(3) 0.0309(18) Uani 1 1 d . . .
C24 C 0.7801(7) 0.0920(6) 0.5714(3) 0.038(2) Uani 1 1 d . . .
H24 H 0.7973 0.1375 0.6116 0.045 Uiso 1 1 calc R . .
C25 C 0.5677(8) 0.5186(5) 0.1369(3) 0.0241(16) Uani 1 1 d . . .
C26 C 0.5237(8) 0.0487(5) 0.2916(3) 0.0310(17) Uani 1 1 d . . .
C27 C 0.3632(8) 0.4026(5) 0.0347(3) 0.0256(17) Uani 1 1 d . . .
C28 C 0.7235(7) -0.0432(5) 0.4519(3) 0.0278(17) Uani 1 1 d . . .
C29 C 1.0706(8) -0.0868(5) 0.1433(3) 0.0291(17) Uani 1 1 d . . .
C30 C 0.3092(8) 0.3823(5) 0.4082(3) 0.0322(18) Uani 1 1 d . . .
C31 C 0.1885(9) 0.3614(5) 0.4511(3) 0.036(2) Uani 1 1 d . . .
H31 H 0.0628 0.3584 0.4417 0.044 Uiso 1 1 calc R . .
C32 C 0.9869(8) 0.0579(5) 0.2137(3) 0.0270(17) Uani 1 1 d . . .
C33 C 0.6186(8) 0.3306(5) -0.0098(3) 0.0354(19) Uani 1 1 d . . .
H33 H 0.7437 0.3249 -0.0079 0.042 Uiso 1 1 calc R . .
C34 C 0.7197(7) 0.1224(5) 0.5167(3) 0.0335(18) Uani 1 1 d . . .
H34 H 0.6972 0.1890 0.5194 0.040 Uiso 1 1 calc R . .
C35 C 0.8766(7) 0.0834(5) 0.2716(3) 0.0244(16) Uani 1 1 d . . .
C36 C 0.6982(8) -0.1108(6) 0.3916(4) 0.037(2) Uani 1 1 d . . .
C37 C 0.5540(7) -0.1095(5) 0.2735(3) 0.0335(18) Uani 1 1 d . . .
H37 H 0.5130 -0.1815 0.2605 0.040 Uiso 1 1 calc R . .
C38 C 0.5113(9) 0.2763(5) -0.0616(3) 0.040(2) Uani 1 1 d . . .
H38 H 0.5616 0.2318 -0.0943 0.048 Uiso 1 1 calc R . .
C39 C 0.2681(9) 0.6083(5) 0.3023(3) 0.0333(18) Uani 1 1 d . . .
C40 C 0.2610(10) 0.3453(5) 0.5079(3) 0.045(2) Uani 1 1 d . . .
H40 H 0.1818 0.3320 0.5384 0.054 Uiso 1 1 calc R . .
C41 C 0.4437(9) 0.3475(5) 0.5228(3) 0.044(2) Uani 1 1 d . . .
H41 H 0.4885 0.3331 0.5615 0.053 Uiso 1 1 calc R . .
C42 C 1.1138(8) 0.0803(6) 0.1220(3) 0.037(2) Uani 1 1 d . . .
C43 C 0.7874(7) -0.0687(5) 0.5067(3) 0.0324(18) Uani 1 1 d . . .
H43 H 0.8145 -0.1348 0.5032 0.039 Uiso 1 1 calc R . .
C44 C 0.4164(8) 0.1350(5) 0.2966(3) 0.0398(19) Uani 1 1 d . . .
H44A H 0.3608 0.1354 0.2543 0.060 Uiso 1 1 calc R . .
H44B H 0.4950 0.1960 0.3128 0.060 Uiso 1 1 calc R . .
H44C H 0.3229 0.1302 0.3259 0.060 Uiso 1 1 calc R . .
C45 C 1.1599(7) 0.1450(5) 0.0840(3) 0.0292(17) Uani 1 1 d . . .
H45 H 1.1399 0.2125 0.0969 0.035 Uiso 1 1 calc R . .
C46 C 0.1528(7) 0.6302(4) 0.1744(3) 0.0372(19) Uani 1 1 d . . .
H46A H 0.1287 0.6772 0.2133 0.056 Uiso 1 1 calc R . .
H46B H 0.0537 0.5778 0.1628 0.056 Uiso 1 1 calc R . .
H46C H 0.1646 0.6644 0.1395 0.056 Uiso 1 1 calc R . .
C47 C 0.6174(8) 0.5923(5) 0.1998(3) 0.0280(17) Uani 1 1 d . . .
H47 H 0.7431 0.6242 0.2047 0.034 Uiso 1 1 calc R . .
C48 C 0.3282(9) 0.2869(5) -0.0661(3) 0.040(2) Uani 1 1 d . . .
H48 H 0.2543 0.2515 -0.1026 0.048 Uiso 1 1 calc R . .
C49 C 1.2335(9) 0.1120(5) 0.0284(4) 0.048(2) Uani 1 1 d . . .
H49 H 1.2688 0.1557 0.0023 0.057 Uiso 1 1 calc R . .
C50 C 0.5636(7) 0.5499(5) 0.2566(3) 0.0246(17) Uani 1 1 d . . .
H50 H 0.6118 0.5944 0.2982 0.030 Uiso 1 1 calc R . .
C51 C 0.1216(7) 0.3829(4) 0.2121(3) 0.0302(17) Uani 1 1 d . . .
H51A H 0.0958 0.4050 0.1727 0.045 Uiso 1 1 calc R . .
H51B H 0.0276 0.4002 0.2410 0.045 Uiso 1 1 calc R . .
H51C H 0.1254 0.3113 0.2020 0.045 Uiso 1 1 calc R . .
C52 C 1.2560(8) 0.0127(6) 0.0107(3) 0.045(2) Uani 1 1 d . . .
H52 H 1.3097 -0.0111 -0.0279 0.054 Uiso 1 1 calc R . .
C53 C 0.5917(8) 0.4421(5) 0.2552(3) 0.0321(19) Uani 1 1 d . . .
H53 H 0.7134 0.4234 0.2442 0.039 Uiso 1 1 calc R . .
C54 C 0.9099(8) 0.1868(5) 0.3130(3) 0.044(2) Uani 1 1 d . . .
H54A H 0.8436 0.1912 0.3512 0.066 Uiso 1 1 calc R . .
H54B H 0.8694 0.2339 0.2888 0.066 Uiso 1 1 calc R . .
H54C H 1.0382 0.2024 0.3258 0.066 Uiso 1 1 calc R . .
C55 C 0.8149(7) -0.0058(5) 0.5663(4) 0.038(2) Uani 1 1 d . . .
H55 H 0.8562 -0.0283 0.6026 0.046 Uiso 1 1 calc R . .
C56 C 0.6464(9) 0.2076(5) 0.1353(3) 0.053(2) Uani 1 1 d . . .
H56A H 0.6884 0.1612 0.0995 0.080 Uiso 1 1 calc R . .
H56B H 0.7193 0.2711 0.1425 0.080 Uiso 1 1 calc R . .
H56C H 0.5209 0.2168 0.1255 0.080 Uiso 1 1 calc R . .
C57 C 0.0111(8) 0.6250(5) 0.3601(3) 0.057(3) Uani 1 1 d . . .
H57A H 0.0969 0.6507 0.3974 0.085 Uiso 1 1 calc R . .
H57B H -0.0823 0.5798 0.3710 0.085 Uiso 1 1 calc R . .
H57C H -0.0435 0.6799 0.3476 0.085 Uiso 1 1 calc R . .

loop_
_atom_site_aniso_label
_atom_site_aniso_U_11
_atom_site_aniso_U_22
_atom_site_aniso_U_33
_atom_site_aniso_U_23
_atom_site_aniso_U_13
_atom_site_aniso_U_12
O1 0.042(3) 0.025(3) 0.026(3) 0.012(2) 0.008(2) 0.000(2)
O2 0.025(3) 0.024(3) 0.037(3) 0.005(2) 0.004(2) 0.000(2)
O3 0.029(2) 0.026(3) 0.029(3) 0.005(2) 0.005(2) 0.004(2)
O4 0.035(3) 0.038(3) 0.022(3) 0.005(2) -0.002(2) 0.001(2)
O5 0.018(2) 0.031(3) 0.030(3) 0.005(2) 0.002(2) 0.004(2)
O6 0.028(3) 0.038(3) 0.028(3) 0.007(3) -0.001(2) -0.003(2)
O7 0.058(3) 0.023(3) 0.031(3) 0.016(3) 0.000(2) 0.005(2)
O8 0.033(3) 0.043(3) 0.030(3) 0.006(3) -0.005(2) 0.002(2)
O9 0.026(3) 0.054(4) 0.045(3) 0.003(3) -0.009(2) 0.007(3)
O10 0.034(3) 0.030(3) 0.054(4) 0.004(3) 0.004(2) -0.002(2)
O11 0.045(3) 0.038(4) 0.041(3) 0.007(3) 0.005(2) 0.005(3)
O12 0.033(3) 0.058(4) 0.055(4) 0.023(3) 0.004(2) 0.008(3)
O13 0.051(3) 0.032(3) 0.040(4) 0.005(3) -0.006(2) -0.001(2)
C1 0.024(4) 0.022(4) 0.023(4) 0.007(4) -0.001(3) -0.003(3)
O17 0.037(3) 0.053(4) 0.067(4) -0.012(3) 0.011(3) -0.008(3)
O14 0.015(2) 0.058(4) 0.048(3) 0.010(3) 0.013(2) -0.010(2)
C3 0.043(4) 0.023(4) 0.018(4) -0.003(3) 0.000(3) 0.002(3)
C4 0.017(4) 0.012(4) 0.047(5) 0.001(3) 0.010(3) 0.002(3)
C5 0.028(4) 0.019(4) 0.019(4) 0.009(3) 0.000(3) -0.010(3)
O15 0.051(3) 0.029(3) 0.051(4) 0.006(3) 0.007(3) 0.015(2)
C6 0.022(4) 0.036(5) 0.033(5) 0.011(4) -0.004(3) 0.010(3)
C7 0.031(4) 0.014(4) 0.019(4) 0.003(3) 0.000(3) 0.005(3)
C8 0.016(4) 0.051(5) 0.017(4) 0.008(4) 0.009(3) 0.009(3)
C9 0.031(4) 0.021(4) 0.013(4) -0.005(3) 0.007(3) -0.010(3)
C10 0.050(5) 0.025(4) 0.029(5) 0.008(4) 0.009(4) -0.007(3)
C11 0.022(4) 0.023(4) 0.032(5) -0.001(3) 0.015(3) -0.002(3)
C12 0.021(4) 0.043(5) 0.024(5) -0.005(4) 0.000(3) 0.008(4)
C13 0.022(4) 0.029(5) 0.038(5) -0.005(4) 0.008(3) 0.002(3)
C14 0.027(4) 0.018(4) 0.064(6) 0.014(4) 0.004(4) 0.003(3)
C15 0.041(4) 0.022(4) 0.013(4) 0.000(3) -0.010(3) -0.002(3)
C16 0.047(5) 0.031(5) 0.018(4) 0.003(3) 0.015(4) 0.020(4)
C17 0.028(4) 0.037(5) 0.031(5) 0.010(4) -0.002(3) 0.003(3)
C18 0.026(4) 0.036(5) 0.030(5) 0.013(4) 0.008(3) 0.008(3)
C19 0.027(4) 0.020(4) 0.032(4) -0.003(3) 0.004(3) 0.009(3)
C20 0.035(4) 0.034(5) 0.039(5) 0.013(4) 0.010(4) 0.008(3)
C21 0.033(4) 0.039(5) 0.016(4) 0.010(4) 0.007(3) 0.008(3)
C22 0.028(4) 0.065(6) 0.033(5) 0.015(5) -0.014(4) -0.014(4)
C23 0.041(5) 0.020(4) 0.037(5) 0.015(4) 0.006(4) 0.010(3)
C24 0.023(4) 0.071(6) 0.014(4) 0.011(4) -0.012(3) -0.018(4)
C25 0.025(4) 0.022(4) 0.022(4) 0.004(3) -0.007(3) -0.004(3)
C26 0.033(4) 0.022(4) 0.036(5) 0.002(4) -0.001(3) 0.003(3)
C27 0.030(4) 0.026(4) 0.023(4) 0.008(4) 0.012(3) 0.002(3)
C28 0.019(4) 0.034(5) 0.031(5) 0.006(4) 0.001(3) 0.008(3)
C29 0.037(4) 0.019(4) 0.030(5) 0.002(4) 0.005(3) 0.003(3)
C30 0.029(4) 0.033(5) 0.035(5) 0.009(4) 0.000(3) 0.008(3)
C31 0.048(4) 0.017(4) 0.041(5) -0.005(4) 0.027(4) -0.006(3)
C32 0.034(4) 0.024(4) 0.022(4) -0.001(3) 0.009(3) 0.011(3)
C33 0.030(4) 0.032(5) 0.046(5) 0.009(4) 0.012(3) 0.004(3)
C34 0.030(4) 0.028(5) 0.038(5) -0.001(4) 0.006(3) -0.003(3)
C35 0.019(4) 0.022(4) 0.031(4) 0.006(3) -0.013(3) 0.007(3)
C36 0.030(4) 0.036(5) 0.046(5) 0.013(4) 0.007(4) -0.008(4)
C37 0.032(4) 0.027(4) 0.038(5) 0.004(4) 0.003(3) -0.005(3)
C38 0.064(5) 0.040(5) 0.015(4) 0.004(4) 0.000(4) 0.000(4)
C39 0.049(5) 0.015(4) 0.037(5) 0.005(4) 0.000(4) 0.015(4)
C40 0.086(6) 0.031(5) 0.023(5) 0.006(4) 0.029(4) 0.016(4)
C41 0.042(5) 0.057(6) 0.042(5) 0.022(5) -0.002(4) 0.020(4)
C42 0.036(4) 0.058(6) 0.020(4) 0.011(4) 0.015(3) 0.008(4)
C43 0.015(4) 0.033(5) 0.053(6) 0.014(4) 0.001(3) 0.008(3)
C44 0.040(4) 0.039(5) 0.043(5) 0.013(4) -0.004(3) 0.013(4)
C45 0.041(4) 0.022(4) 0.031(5) 0.014(4) 0.018(3) 0.012(3)
C46 0.036(4) 0.019(4) 0.057(6) 0.005(4) 0.006(4) 0.009(3)
C47 0.023(4) 0.033(5) 0.024(4) -0.001(3) 0.000(3) -0.003(3)
C48 0.049(5) 0.047(6) 0.018(4) 0.006(4) 0.003(3) -0.017(4)
C49 0.071(5) 0.021(5) 0.050(6) 0.002(4) 0.026(4) 0.003(4)
C50 0.026(4) 0.034(5) 0.017(4) 0.013(4) -0.008(3) 0.005(3)
C51 0.041(4) 0.018(4) 0.030(4) 0.007(3) -0.003(3) -0.009(3)
C52 0.043(5) 0.074(7) 0.011(4) 0.002(4) -0.004(3) -0.006(5)
C53 0.017(4) 0.027(4) 0.049(5) -0.002(4) 0.001(3) 0.008(3)
C54 0.045(4) 0.047(6) 0.039(5) 0.010(4) 0.007(4) -0.004(4)
C55 0.023(4) 0.041(5) 0.059(6) 0.034(5) 0.005(4) -0.007(4)
C56 0.086(5) 0.045(6) 0.039(6) 0.022(5) 0.019(4) 0.024(4)
C57 0.044(5) 0.059(6) 0.060(6) -0.013(5) 0.035(4) 0.015(4)

loop_
_atom_type_symbol
_atom_type_description
_atom_type_scat_dispersion_real
_atom_type_scat_dispersion_imag
_atom_type_scat_source
C C 0.0033 0.0016 'International Tables Vol C Tables 4.2.6.8 and 6.1.1.4'
H H 0.0000 0.0000 'International Tables Vol C Tables 4.2.6.8 and 6.1.1.4'
O O 0.0106 0.0060 'International Tables Vol C Tables 4.2.6.8 and 6.1.1.4'

loop_
_geom_angle_atom_site_label_1
_geom_angle_atom_site_label_2
_geom_angle_atom_site_label_3
_geom_angle
_geom_angle_site_symmetry_1
_geom_angle_site_symmetry_3
C32 O1 C42 114.4(5) . .
C53 O2 C4 97.7(5) . .
C5 O3 C21 115.3(5) . .
C10 O4 C30 115.6(5) . .
C35 O5 C19 97.7(5) . .
C1 O6 C27 114.6(5) . .
C12 O7 C56 116.2(5) . .
C26 O8 C37 98.0(4) . .
C14 O10 C47 96.5(5) . .
C25 C1 O6 127.0(6) . .
C25 C1 C14 111.7(6) . .
O6 C1 C14 121.2(5) . .
C39 O14 C57 117.3(5) . .
C7 C3 C19 101.8(5) . .
C7 C3 C37 103.4(5) . .
C19 C3 C37 120.0(5) . .
C7 C3 H3 110.3 . .
C19 C3 H3 110.3 . .
C37 C3 H3 110.3 . .
O2 C4 C51 111.0(5) . .
O2 C4 C13 101.1(4) . .
C51 C4 C13 120.8(5) . .
O2 C4 C10 97.2(5) . .
C51 C4 C10 116.6(5) . .
C13 C4 C10 106.4(5) . .
C15 C5 O3 126.2(6) . .
C15 C5 C26 110.3(6) . .
O3 C5 C26 123.2(6) . .
C30 C6 C20 117.6(6) . .
C30 C6 C16 122.0(6) . .
C20 C6 C16 120.5(6) . .
C12 C7 C3 112.6(5) . .
C12 C7 C35 111.1(5) . .
C3 C7 C35 101.2(5) . .
C12 C7 C26 111.8(5) . .
C3 C7 C26 100.2(5) . .
C35 C7 C26 118.9(5) . .
C42 C8 C17 117.6(6) . .
C42 C8 C29 122.1(6) . .
C17 C8 C29 120.4(7) . .
C27 C9 C33 116.4(5) . .
C27 C9 C23 122.9(6) . .
C33 C9 C23 120.6(6) . .
O4 C10 C18 127.7(7) . .
O4 C10 C4 123.2(6) . .
C18 C10 C4 109.1(5) . .
C32 C11 C29 121.1(6) . .
C32 C11 C19 102.8(6) . .
C29 C11 C19 135.2(6) . .
O13 C12 O7 124.0(7) . .
O13 C12 C7 125.3(7) . .
O7 C12 C7 110.6(6) . .
C39 C13 C4 113.5(5) . .
C39 C13 C50 114.0(5) . .
C4 C13 C50 102.7(5) . .
C39 C13 C14 106.7(6) . .
C4 C13 C14 119.6(6) . .
C50 C13 C14 99.7(5) . .
O10 C14 C1 96.9(4) . .
O10 C14 C46 111.4(5) . .
C1 C14 C46 117.9(6) . .
O10 C14 C13 98.7(5) . .
C1 C14 C13 108.6(5) . .
C46 C14 C13 119.4(5) . .
C5 C15 C36 121.3(6) . .
C5 C15 C37 103.5(6) . .
C36 C15 C37 134.3(7) . .
O12 C16 C18 126.6(6) . .
O12 C16 C6 122.2(6) . .
C18 C16 C6 111.2(6) . .
C52 C17 C8 119.1(7) . .
C52 C17 H17 120.5 . .
C8 C17 H17 120.5 . .
C10 C18 C16 122.0(6) . .
C10 C18 C53 102.7(6) . .
C16 C18 C53 135.2(6) . .
O5 C19 C11 102.7(5) . .
O5 C19 C3 101.0(4) . .
C11 C19 C3 105.5(5) . .
O5 C19 H19 115.3 . .
C11 C19 H19 115.3 . .
C3 C19 H19 115.3 . .
C41 C20 C6 122.4(7) . .
C41 C20 H20 118.8 . .
C6 C20 H20 118.8 . .
C34 C21 O3 115.5(6) . .
C34 C21 C28 123.5(7) . .
O3 C21 C28 121.0(6) . .
C48 C22 C27 120.4(6) . .
C48 C22 H22 119.8 . .
C27 C22 H22 119.8 . .
O9 C23 C25 124.2(6) . .
O9 C23 C9 124.8(6) . .
C25 C23 C9 111.0(6) . .
C34 C24 C55 119.4(7) . .
C34 C24 H24 120.3 . .
C55 C24 H24 120.3 . .
C1 C25 C23 122.8(6) . .
C1 C25 C47 102.8(5) . .
C23 C25 C47 133.8(6) . .
O8 C26 C44 112.6(5) . .
O8 C26 C5 97.6(5) . .
C44 C26 C5 117.3(6) . .
O8 C26 C7 98.7(5) . .
C44 C26 C7 118.1(5) . .
C5 C26 C7 109.1(5) . .
C22 C27 O6 117.2(6) . .
C22 C27 C9 122.1(6) . .
O6 C27 C9 120.7(5) . .
C43 C28 C21 114.8(6) . .
C43 C28 C36 122.8(7) . .
C21 C28 C36 122.3(7) . .
O15 C29 C11 123.4(6) . .
O15 C29 C8 123.4(6) . .
C11 C29 C8 113.2(6) . .
C6 C30 C31 122.1(7) . .
C6 C30 O4 121.4(6) . .
C31 C30 O4 116.5(6) . .
C40 C31 C30 116.5(6) . .
C40 C31 H31 121.8 . .
C30 C31 H31 121.8 . .
O1 C32 C11 127.5(6) . .
O1 C32 C35 123.3(6) . .
C11 C32 C35 108.6(6) . .
C38 C33 C9 121.6(6) . .
C38 C33 H33 119.2 . .
C9 C33 H33 119.2 . .
C21 C34 C24 119.4(7) . .
C21 C34 H34 120.3 . .
C24 C34 H34 120.3 . .
O5 C35 C54 111.6(5) . .
O5 C35 C32 98.8(5) . .
C54 C35 C32 117.5(5) . .
O5 C35 C7 102.3(5) . .
C54 C35 C7 120.2(5) . .
C32 C35 C7 103.5(5) . .
O11 C36 C28 123.1(7) . .
O11 C36 C15 124.2(7) . .
C28 C36 C15 112.7(7) . .
O8 C37 C15 101.1(5) . .
O8 C37 C3 98.1(5) . .
C15 C37 C3 109.6(5) . .
O8 C37 H37 115.3 . .
C15 C37 H37 115.3 . .
C3 C37 H37 115.3 . .
C33 C38 C48 119.7(7) . .
C33 C38 H38 120.1 . .
C48 C38 H38 120.1 . .
O17 C39 O14 124.4(6) . .
O17 C39 C13 124.6(6) . .
O14 C39 C13 111.0(6) . .
C31 C40 C41 123.4(6) . .
C31 C40 H40 118.3 . .
C41 C40 H40 118.3 . .
C20 C41 C40 118.0(7) . .
C20 C41 H41 121.0 . .
C40 C41 H41 121.0 . .
C8 C42 C45 122.8(6) . .
C8 C42 O1 121.6(6) . .
C45 C42 O1 115.3(6) . .
C55 C43 C28 125.0(7) . .
C55 C43 H43 117.5 . .
C28 C43 H43 117.5 . .
C26 C44 H44A 109.5 . .
C26 C44 H44B 109.5 . .
H44A C44 H44B 109.5 . .
C26 C44 H44C 109.5 . .
H44A C44 H44C 109.5 . .
H44B C44 H44C 109.5 . .
C49 C45 C42 119.9(7) . .
C49 C45 H45 120.1 . .
C42 C45 H45 120.1 . .
C14 C46 H46A 109.5 . .
C14 C46 H46B 109.5 . .
H46A C46 H46B 109.5 . .
C14 C46 H46C 109.5 . .
H46A C46 H46C 109.5 . .
H46B C46 H46C 109.5 . .
O10 C47 C25 101.5(5) . .
O10 C47 C50 99.4(4) . .
C25 C47 C50 111.5(5) . .
O10 C47 H47 114.3 . .
C25 C47 H47 114.3 . .
C50 C47 H47 114.3 . .
C22 C48 C38 119.8(6) . .
C22 C48 H48 120.1 . .
C38 C48 H48 120.1 . .
C45 C49 C52 118.1(7) . .
C45 C49 H49 121.0 . .
C52 C49 H49 121.0 . .
C53 C50 C47 118.4(6) . .
C53 C50 C13 99.7(5) . .
C47 C50 C13 103.1(5) . .
C53 C50 H50 111.5 . .
C47 C50 H50 111.5 . .
C13 C50 H50 111.5 . .
C4 C51 H51A 109.5 . .
C4 C51 H51B 109.5 . .
H51A C51 H51B 109.5 . .
C4 C51 H51C 109.5 . .
H51A C51 H51C 109.5 . .
H51B C51 H51C 109.5 . .
C49 C52 C17 122.5(7) . .
C49 C52 H52 118.8 . .
C17 C52 H52 118.8 . .
O2 C53 C18 101.3(5) . .
O2 C53 C50 102.5(5) . .
C18 C53 C50 107.8(5) . .
O2 C53 H53 114.6 . .
C18 C53 H53 114.6 . .
C50 C53 H53 114.6 . .
C35 C54 H54A 109.5 . .
C35 C54 H54B 109.5 . .
H54A C54 H54B 109.5 . .
C35 C54 H54C 109.5 . .
H54A C54 H54C 109.5 . .
H54B C54 H54C 109.5 . .
C43 C55 C24 117.8(7) . .
C43 C55 H55 121.1 . .
C24 C55 H55 121.1 . .
O7 C56 H56A 109.5 . .
O7 C56 H56B 109.5 . .
H56A C56 H56B 109.5 . .
O7 C56 H56C 109.5 . .
H56A C56 H56C 109.5 . .
H56B C56 H56C 109.5 . .
O14 C57 H57A 109.5 . .
O14 C57 H57B 109.5 . .
H57A C57 H57B 109.5 . .
O14 C57 H57C 109.5 . .
H57A C57 H57C 109.5 . .
H57B C57 H57C 109.5 . .

loop_
_geom_bond_atom_site_label_1
_geom_bond_atom_site_label_2
_geom_bond_distance
_geom_bond_site_symmetry_2
O1 C32 1.335(7) .
O1 C42 1.417(7) .
O2 C53 1.441(7) .
O2 C4 1.452(6) .
O3 C5 1.347(7) .
O3 C21 1.391(7) .
O4 C10 1.346(7) .
O4 C30 1.386(7) .
O5 C35 1.432(7) .
O5 C19 1.450(7) .
O6 C1 1.353(7) .
O6 C27 1.382(7) .
O7 C12 1.332(8) .
O7 C56 1.468(7) .
O8 C26 1.446(7) .
O8 C37 1.463(7) .
O9 C23 1.252(6) .
O10 C14 1.476(7) .
O10 C47 1.483(7) .
O11 C36 1.268(8) .
O12 C16 1.240(7) .
O13 C12 1.206(7) .
C1 C25 1.312(7) .
C1 C14 1.515(8) .
O17 C39 1.228(7) .
O14 C39 1.320(7) .
O14 C57 1.445(7) .
C3 C7 1.546(8) .
C3 C19 1.561(8) .
C3 C37 1.571(7) .
C3 H3 1.0000 .
C4 C51 1.513(7) .
C4 C13 1.521(8) .
C4 C10 1.519(9) .
C5 C15 1.320(9) .
C5 C26 1.505(8) .
O15 C29 1.242(7) .
C6 C30 1.401(8) .
C6 C20 1.389(8) .
C6 C16 1.515(8) .
C7 C12 1.484(8) .
C7 C35 1.570(8) .
C7 C26 1.605(8) .
C8 C42 1.370(9) .
C8 C17 1.389(8) .
C8 C29 1.462(8) .
C9 C27 1.392(8) .
C9 C33 1.425(8) .
C9 C23 1.463(8) .
C10 C18 1.348(8) .
C11 C32 1.345(8) .
C11 C29 1.411(8) .
C11 C19 1.515(8) .
C13 C39 1.520(8) .
C13 C50 1.586(8) .
C13 C14 1.615(9) .
C14 C46 1.498(7) .
C15 C36 1.433(9) .
C15 C37 1.505(8) .
C16 C18 1.421(9) .
C17 C52 1.383(8) .
C17 H17 0.9500 .
C18 C53 1.515(8) .
C19 H19 1.0000 .
C20 C41 1.356(8) .
C20 H20 0.9500 .
C21 C34 1.366(8) .
C21 C28 1.392(9) .
C22 C48 1.374(9) .
C22 C27 1.380(8) .
C22 H22 0.9500 .
C23 C25 1.407(8) .
C24 C34 1.401(8) .
C24 C55 1.395(9) .
C24 H24 0.9500 .
C25 C47 1.516(8) .
C26 C44 1.495(8) .
C28 C43 1.377(8) .
C28 C36 1.420(9) .
C30 C31 1.391(8) .
C31 C40 1.381(9) .
C31 H31 0.9500 .
C32 C35 1.533(8) .
C33 C38 1.375(8) .
C33 H33 0.9500 .
C34 H34 0.9500 .
C35 C54 1.514(8) .
C37 H37 1.0000 .
C38 C48 1.397(8) .
C38 H38 0.9500 .
C40 C41 1.388(8) .
C40 H40 0.9500 .
C41 H41 0.9500 .
C42 C45 1.385(8) .
C43 C55 1.380(9) .
C43 H43 0.9500 .
C44 H44A 0.9800 .
C44 H44B 0.9800 .
C44 H44C 0.9800 .
C45 C49 1.353(8) .
C45 H45 0.9500 .
C46 H46A 0.9800 .
C46 H46B 0.9800 .
C46 H46C 0.9800 .
C47 C50 1.532(8) .
C47 H47 1.0000 .
C48 H48 0.9500 .
C49 C52 1.385(9) .
C49 H49 0.9500 .
C50 C53 1.534(8) .
C50 H50 1.0000 .
C51 H51A 0.9800 .
C51 H51B 0.9800 .
C51 H51C 0.9800 .
C52 H52 0.9500 .
C53 H53 1.0000 .
C54 H54A 0.9800 .
C54 H54B 0.9800 .
C54 H54C 0.9800 .
C55 H55 0.9500 .
C56 H56A 0.9800 .
C56 H56B 0.9800 .
C56 H56C 0.9800 .
C57 H57A 0.9800 .
C57 H57B 0.9800 .
C57 H57C 0.9800 .
